data_4342126
loop_
_publ_author_name
'Santoro, Amedeo'
'Kershaw Cook, Laurence J.'
'Kulmaczewski, Rafal'
'Barrett, Simon A.'
'Cespedes, Oscar'
'Halcrow, Malcolm A.'

_publ_section_title
;
 Iron(II) Complexes of Tridentate Indazolylpyridine Ligands: Enhanced
 Spin-Crossover Hysteresis and Ligand-Based Fluorescence.
;
_journal_issue 2
_journal_name_full 'Inorganic chemistry'
_journal_page_first 682
_journal_page_last 693
_journal_paper_doi 10.1021/ic502726q
_journal_volume 54
_journal_year 2015
_chemical_formula_moiety 'C30 H22 Fe N10, 2[Cl O4], C H3 N O2'
_chemical_formula_sum 'C31 H25 Cl2 Fe N11 O10'
_chemical_formula_weight 838.37
_chemical_name_systematic
; 
Bis[2-(indazol-1-yl)-6-(pyrazol-1-yl)pyridine]iron(II) 
diperchlorate nitromethane solvate
;
_space_group_IT_number 14
_symmetry_cell_setting monoclinic
_symmetry_space_group_name_Hall '-P 2ybc'
_symmetry_space_group_name_H-M 'P 1 21/c 1'
_atom_sites_solution_hydrogens geom
_atom_sites_solution_primary direct
_atom_sites_solution_secondary difmap
_audit_creation_method SHELXL-97
_cell_angle_alpha 90.00
_cell_angle_beta 92.2920(10)
_cell_angle_gamma 90.00
_cell_formula_units_Z 4
_cell_length_a 15.1486(2)
_cell_length_b 12.7908(2)
_cell_length_c 17.0900(2)
_cell_measurement_reflns_used 8956
_cell_measurement_temperature 120(2)
_cell_measurement_theta_max 73.67
_cell_measurement_theta_min 4.32
_cell_volume 3308.76(8)
_computing_cell_refinement 'CrysAlisPro, Agilent Technologies'
_computing_data_collection 'CrysAlisPro, Agilent Technologies'
_computing_data_reduction 'CrysAlisPro, Agilent Technologies'
_computing_molecular_graphics 'XSEED (Barbour, 2001)'
_computing_publication_material 'local program'
_computing_structure_refinement 'SHELXL-97 (Sheldrick, 1997)'
_computing_structure_solution 'SHELXS-97 (Sheldrick, 1990)'
_diffrn_ambient_temperature 120(2)
_diffrn_detector_area_resol_mean 5.3095
_diffrn_measured_fraction_theta_full 0.959
_diffrn_measured_fraction_theta_max 0.959
_diffrn_measurement_device_type 'SuperNova, Dual, Cu at zero, Atlas'
_diffrn_measurement_method '\w scans'
_diffrn_radiation_monochromator mirror
_diffrn_radiation_source 'SuperNova (Cu) X-ray Source'
_diffrn_radiation_type CuK\a
_diffrn_radiation_wavelength 1.54184
_diffrn_reflns_av_R_equivalents 0.0445
_diffrn_reflns_av_sigmaI/netI 0.0471
_diffrn_reflns_limit_h_max 18
_diffrn_reflns_limit_h_min -18
_diffrn_reflns_limit_k_max 13
_diffrn_reflns_limit_k_min -15
_diffrn_reflns_limit_l_max 16
_diffrn_reflns_limit_l_min -20
_diffrn_reflns_number 14265
_diffrn_reflns_theta_full 73.85
_diffrn_reflns_theta_max 73.85
_diffrn_reflns_theta_min 4.32
_diffrn_standards_decay_% 0
_diffrn_standards_interval_count 0
_diffrn_standards_interval_time 0
_diffrn_standards_number 0
_exptl_absorpt_coefficient_mu 5.830
_exptl_absorpt_correction_T_max 1.000
_exptl_absorpt_correction_T_min 0.608
_exptl_absorpt_correction_type multi-scan
_exptl_absorpt_process_details
; 
CrysAlisPro, Agilent Technologies,
Version 1.171.36.24 (release 03-12-2012 CrysAlis171 .NET)
Empirical absorption correction using spherical harmonics,
 implemented in SCALE3 ABSPACK scaling algorithm.
;
_exptl_crystal_colour brown
_exptl_crystal_density_diffrn 1.683
_exptl_crystal_density_method 'not measured'
_exptl_crystal_description 'rectangular prism'
_exptl_crystal_F_000 1712
_exptl_crystal_size_max 0.23
_exptl_crystal_size_mid 0.18
_exptl_crystal_size_min 0.11
_refine_diff_density_max 0.474
_refine_diff_density_min -0.463
_refine_diff_density_rms 0.079
_refine_ls_extinction_method none
_refine_ls_goodness_of_fit_ref 1.038
_refine_ls_hydrogen_treatment constr
_refine_ls_matrix_type full
_refine_ls_number_parameters 497
_refine_ls_number_reflns 6426
_refine_ls_number_restraints 0
_refine_ls_restrained_S_all 1.038
_refine_ls_R_factor_all 0.0439
_refine_ls_R_factor_gt 0.0409
_refine_ls_shift/su_max 0.001
_refine_ls_shift/su_mean 0.000
_refine_ls_structure_factor_coef Fsqd
_refine_ls_weighting_details 'calc w=1/[\s^2^(Fo^2^)+(0.0666P)^2^+1.0528P] where P=(Fo^2^+2Fc^2^)/3'
_refine_ls_weighting_scheme calc
_refine_ls_wR_factor_gt 0.1057
_refine_ls_wR_factor_ref 0.1086
_reflns_number_gt 5955
_reflns_number_total 6426
_reflns_threshold_expression >2sigma(I)
_cod_data_source_file ic502726q_si_003.cif
_cod_data_source_block lkc309
_cod_depositor_comments 'Adding full bibliography for 4342113--4342126.cif.'
_cod_original_sg_symbol_H-M 'P 21/c'
_cod_database_code 4342126

loop_
_symmetry_equiv_pos_as_xyz
'x, y, z'
'-x, y+1/2, -z+1/2'
'-x, -y, -z'
'x, -y-1/2, z-1/2'

loop_
_atom_site_label
_atom_site_type_symbol
_atom_site_fract_x
_atom_site_fract_y
_atom_site_fract_z
_atom_site_U_iso_or_equiv
_atom_site_adp_type
_atom_site_occupancy
_atom_site_symmetry_multiplicity
_atom_site_calc_flag
_atom_site_refinement_flags
Fe1 Fe 0.726220(19) 0.30820(2) 0.182162(18) 0.01114(10) Uani 1 1 d .
N2 N 0.79975(10) 0.42822(13) 0.18374(10) 0.0128(3) Uani 1 1 d .
C3 C 0.83976(12) 0.45606(16) 0.11837(12) 0.0138(4) Uani 1 1 d .
C4 C 0.88204(13) 0.55122(16) 0.11061(13) 0.0173(4) Uani 1 1 d .
H4 H 0.9095 0.5704 0.0637 0.021 Uiso 1 1 calc R
C5 C 0.88216(13) 0.61723(16) 0.17519(14) 0.0185(4) Uani 1 1 d .
H5 H 0.9110 0.6830 0.1724 0.022 Uiso 1 1 calc R
C6 C 0.84144(13) 0.59008(16) 0.24373(13) 0.0174(4) Uani 1 1 d .
H6 H 0.8428 0.6352 0.2879 0.021 Uiso 1 1 calc R
C7 C 0.79878(12) 0.49418(16) 0.24470(12) 0.0137(4) Uani 1 1 d .
N8 N 0.82919(11) 0.37854(13) 0.06052(10) 0.0141(3) Uani 1 1 d .
N9 N 0.78018(11) 0.29234(13) 0.07979(11) 0.0145(3) Uani 1 1 d .
C10 C 0.78675(14) 0.22670(17) 0.02014(13) 0.0183(4) Uani 1 1 d .
H10 H 0.7600 0.1596 0.0171 0.022 Uiso 1 1 calc R
C11 C 0.83879(14) 0.27020(19) -0.03807(13) 0.0208(4) Uani 1 1 d .
H11 H 0.8529 0.2392 -0.0865 0.025 Uiso 1 1 calc R
C12 C 0.86487(13) 0.36636(17) -0.01046(12) 0.0175(4) Uani 1 1 d .
H12 H 0.9011 0.4152 -0.0361 0.021 Uiso 1 1 calc R
N13 N 0.74596(11) 0.45433(13) 0.30339(10) 0.0143(3) Uani 1 1 d .
N14 N 0.69973(11) 0.36349(13) 0.28434(10) 0.0142(3) Uani 1 1 d .
C15 C 0.64580(13) 0.34463(16) 0.34128(12) 0.0158(4) Uani 1 1 d .
H15 H 0.6069 0.2865 0.3430 0.019 Uiso 1 1 calc R
C16 C 0.65407(13) 0.42343(17) 0.39975(13) 0.0170(4) Uani 1 1 d .
C17 C 0.61162(14) 0.44267(19) 0.46993(13) 0.0215(4) Uani 1 1 d .
H17 H 0.5664 0.3976 0.4870 0.026 Uiso 1 1 calc R
C18 C 0.63772(15) 0.5290(2) 0.51321(13) 0.0236(5) Uani 1 1 d .
H18 H 0.6101 0.5435 0.5610 0.028 Uiso 1 1 calc R
C19 C 0.70470(15) 0.59626(19) 0.48799(14) 0.0241(5) Uani 1 1 d .
H19 H 0.7215 0.6546 0.5196 0.029 Uiso 1 1 calc R
C20 C 0.74670(14) 0.57988(18) 0.41863(13) 0.0208(4) Uani 1 1 d .
H20 H 0.7917 0.6255 0.4019 0.025 Uiso 1 1 calc R
C21 C 0.71950(13) 0.49260(17) 0.37434(12) 0.0159(4) Uani 1 1 d .
N22 N 0.64264(11) 0.19820(13) 0.18221(10) 0.0134(3) Uani 1 1 d .
C23 C 0.66517(13) 0.10646(16) 0.21519(12) 0.0140(4) Uani 1 1 d .
C24 C 0.60546(14) 0.02709(16) 0.22550(12) 0.0169(4) Uani 1 1 d .
H24 H 0.6222 -0.0367 0.2504 0.020 Uiso 1 1 calc R
C25 C 0.51939(14) 0.04518(17) 0.19751(13) 0.0181(4) Uani 1 1 d .
H25 H 0.4765 -0.0083 0.2025 0.022 Uiso 1 1 calc R
C26 C 0.49434(13) 0.13928(17) 0.16247(13) 0.0171(4) Uani 1 1 d .
H26 H 0.4356 0.1505 0.1427 0.021 Uiso 1 1 calc R
C27 C 0.55842(13) 0.21583(16) 0.15764(12) 0.0133(4) Uani 1 1 d .
N28 N 0.75488(11) 0.10506(13) 0.23852(10) 0.0149(3) Uani 1 1 d .
N29 N 0.80168(12) 0.19607(13) 0.22911(11) 0.0148(3) Uani 1 1 d .
C30 C 0.88339(14) 0.17508(17) 0.25482(13) 0.0171(4) Uani 1 1 d .
H30 H 0.9310 0.2235 0.2555 0.021 Uiso 1 1 calc R
C31 C 0.88991(14) 0.07053(18) 0.28119(13) 0.0198(4) Uani 1 1 d .
H31 H 0.9413 0.0364 0.3023 0.024 Uiso 1 1 calc R
C32 C 0.80757(14) 0.02851(17) 0.27028(13) 0.0180(4) Uani 1 1 d .
H32 H 0.7903 -0.0408 0.2825 0.022 Uiso 1 1 calc R
N33 N 0.54736(11) 0.31831(13) 0.13109(11) 0.0151(4) Uani 1 1 d .
N34 N 0.62267(11) 0.38121(13) 0.13688(10) 0.0147(3) Uani 1 1 d .
C35 C 0.59881(13) 0.47668(16) 0.11902(12) 0.0159(4) Uani 1 1 d .
H35 H 0.6379 0.5346 0.1175 0.019 Uiso 1 1 calc R
C36 C 0.50647(13) 0.48198(17) 0.10216(12) 0.0163(4) Uani 1 1 d .
C37 C 0.44843(14) 0.56442(18) 0.08209(13) 0.0202(4) Uani 1 1 d .
H37 H 0.4695 0.6339 0.0767 0.024 Uiso 1 1 calc R
C38 C 0.36012(15) 0.54120(19) 0.07051(13) 0.0225(5) Uani 1 1 d .
H38 H 0.3195 0.5957 0.0576 0.027 Uiso 1 1 calc R
C39 C 0.32907(14) 0.43749(19) 0.07756(13) 0.0229(5) Uani 1 1 d .
H39 H 0.2679 0.4238 0.0682 0.028 Uiso 1 1 calc R
C40 C 0.38477(14) 0.35535(18) 0.09767(13) 0.0206(4) Uani 1 1 d .
H40 H 0.3633 0.2860 0.1026 0.025 Uiso 1 1 calc R
C41 C 0.47450(13) 0.37931(17) 0.11047(12) 0.0161(4) Uani 1 1 d .
Cl42 Cl 1.06968(3) 0.30186(4) 0.08729(3) 0.01997(13) Uani 1 1 d .
O43 O 1.04771(11) 0.40983(13) 0.07138(10) 0.0257(4) Uani 1 1 d .
O44 O 1.14759(13) 0.29723(15) 0.13812(13) 0.0379(5) Uani 1 1 d .
O45 O 1.08642(15) 0.25045(16) 0.01441(12) 0.0415(5) Uani 1 1 d .
O46 O 0.99734(13) 0.25140(17) 0.12316(13) 0.0420(5) Uani 1 1 d .
Cl47 Cl 0.63910(3) 0.75030(4) 0.17688(3) 0.02194(13) Uani 1 1 d .
O48 O 0.70862(12) 0.82679(15) 0.18624(12) 0.0328(4) Uani 1 1 d .
O49 O 0.63511(18) 0.71267(16) 0.09771(12) 0.0454(6) Uani 1 1 d .
O50 O 0.65493(11) 0.66364(15) 0.22920(11) 0.0293(4) Uani 1 1 d .
O51 O 0.55545(12) 0.79776(14) 0.19468(15) 0.0383(5) Uani 1 1 d .
C52 C 1.08341(19) 0.4737(3) 0.41396(18) 0.0431(7) Uani 1 1 d .
H52A H 1.0798 0.5502 0.4130 0.065 Uiso 1 1 calc R
H52B H 1.1358 0.4510 0.3867 0.065 Uiso 1 1 calc R
H52C H 1.0876 0.4494 0.4684 0.065 Uiso 1 1 calc R
N53 N 1.00368(15) 0.42926(17) 0.37447(13) 0.0306(5) Uani 1 1 d .
O54 O 1.0130(2) 0.3660(2) 0.32248(17) 0.0625(7) Uani 1 1 d .
O55 O 0.93233(14) 0.4580(2) 0.39647(14) 0.0486(5) Uani 1 1 d .

loop_
_atom_site_aniso_label
_atom_site_aniso_U_11
_atom_site_aniso_U_22
_atom_site_aniso_U_33
_atom_site_aniso_U_23
_atom_site_aniso_U_13
_atom_site_aniso_U_12
Fe1 0.01228(16) 0.00763(16) 0.01354(18) 0.00050(11) 0.00077(11) -0.00160(10)
N2 0.0126(7) 0.0117(8) 0.0141(8) 0.0010(6) -0.0003(6) 0.0014(6)
C3 0.0138(8) 0.0112(9) 0.0163(10) 0.0000(8) 0.0011(7) 0.0010(7)
C4 0.0164(9) 0.0133(9) 0.0225(11) 0.0028(8) 0.0034(8) -0.0022(7)
C5 0.0158(9) 0.0124(9) 0.0272(11) -0.0004(8) 0.0019(8) -0.0041(7)
C6 0.0174(9) 0.0122(9) 0.0226(11) -0.0034(8) 0.0019(8) -0.0009(7)
C7 0.0127(8) 0.0131(9) 0.0154(10) 0.0002(8) 0.0012(7) 0.0014(7)
N8 0.0148(7) 0.0123(8) 0.0153(8) 0.0019(7) 0.0008(6) -0.0022(6)
N9 0.0158(8) 0.0094(8) 0.0184(9) 0.0006(7) 0.0004(6) -0.0016(6)
C10 0.0201(10) 0.0159(10) 0.0189(11) -0.0029(8) -0.0012(8) 0.0004(8)
C11 0.0226(10) 0.0233(11) 0.0164(11) -0.0036(9) 0.0010(8) 0.0020(8)
C12 0.0176(9) 0.0201(10) 0.0150(10) -0.0002(8) 0.0025(7) 0.0003(8)
N13 0.0165(8) 0.0128(8) 0.0138(8) -0.0018(7) 0.0016(6) -0.0030(6)
N14 0.0153(8) 0.0110(8) 0.0162(9) 0.0004(6) -0.0001(6) -0.0019(6)
C15 0.0145(9) 0.0159(10) 0.0172(10) 0.0048(8) 0.0010(7) 0.0009(7)
C16 0.0161(9) 0.0171(10) 0.0177(10) 0.0039(8) -0.0006(7) 0.0042(8)
C17 0.0195(10) 0.0259(11) 0.0193(11) 0.0043(9) 0.0036(8) 0.0055(8)
C18 0.0248(11) 0.0318(13) 0.0144(10) -0.0013(9) 0.0037(8) 0.0092(9)
C19 0.0277(11) 0.0250(12) 0.0195(11) -0.0056(9) -0.0012(9) 0.0064(9)
C20 0.0213(10) 0.0205(11) 0.0204(11) -0.0024(8) 0.0001(8) 0.0019(8)
C21 0.0150(9) 0.0179(10) 0.0148(10) 0.0003(8) 0.0006(7) 0.0053(8)
N22 0.0154(8) 0.0109(8) 0.0139(9) -0.0009(6) 0.0014(6) 0.0000(6)
C23 0.0167(9) 0.0127(9) 0.0128(9) -0.0016(7) 0.0016(7) 0.0002(7)
C24 0.0230(10) 0.0100(9) 0.0180(10) -0.0009(7) 0.0035(8) -0.0012(7)
C25 0.0194(9) 0.0139(10) 0.0211(10) -0.0026(8) 0.0023(8) -0.0061(8)
C26 0.0162(9) 0.0156(10) 0.0196(10) -0.0025(8) 0.0014(7) -0.0033(7)
C27 0.0159(9) 0.0113(9) 0.0127(9) -0.0014(7) 0.0007(7) 0.0003(7)
N28 0.0162(8) 0.0100(8) 0.0186(9) 0.0022(6) 0.0012(6) -0.0014(6)
N29 0.0174(8) 0.0105(8) 0.0165(9) 0.0008(6) 0.0020(6) -0.0030(6)
C30 0.0157(9) 0.0176(10) 0.0180(11) 0.0003(8) 0.0003(7) -0.0005(8)
C31 0.0181(9) 0.0191(11) 0.0220(11) 0.0020(8) -0.0003(8) 0.0029(8)
C32 0.0214(10) 0.0127(10) 0.0199(11) 0.0038(8) 0.0019(8) 0.0039(8)
N33 0.0126(8) 0.0116(8) 0.0212(9) -0.0003(7) -0.0008(6) -0.0028(6)
N34 0.0151(8) 0.0118(8) 0.0171(9) -0.0012(7) 0.0013(6) -0.0037(6)
C35 0.0193(10) 0.0122(9) 0.0164(10) 0.0002(8) 0.0029(7) 0.0003(7)
C36 0.0205(10) 0.0153(10) 0.0131(10) 0.0012(8) 0.0017(7) 0.0014(8)
C37 0.0242(10) 0.0168(10) 0.0197(11) 0.0020(8) 0.0016(8) 0.0067(8)
C38 0.0237(10) 0.0229(11) 0.0210(11) 0.0016(9) 0.0007(8) 0.0095(9)
C39 0.0189(10) 0.0283(12) 0.0213(11) -0.0031(9) -0.0027(8) 0.0041(9)
C40 0.0184(10) 0.0207(11) 0.0224(11) -0.0023(9) -0.0016(8) -0.0011(8)
C41 0.0171(10) 0.0165(10) 0.0147(10) -0.0012(8) -0.0001(7) 0.0037(8)
Cl42 0.0218(3) 0.0146(2) 0.0238(3) 0.00445(18) 0.00311(19) 0.00042(17)
O43 0.0330(9) 0.0154(8) 0.0285(9) 0.0027(6) 0.0008(7) 0.0043(6)
O44 0.0338(10) 0.0286(10) 0.0500(13) 0.0091(9) -0.0158(9) 0.0008(7)
O45 0.0628(13) 0.0291(10) 0.0332(11) -0.0042(8) 0.0093(9) 0.0108(9)
O46 0.0373(10) 0.0428(12) 0.0464(13) 0.0171(10) 0.0095(9) -0.0125(9)
Cl47 0.0255(3) 0.0130(2) 0.0273(3) -0.00095(19) 0.00096(19) -0.00043(18)
O48 0.0267(8) 0.0233(9) 0.0487(12) -0.0095(8) 0.0051(8) -0.0056(7)
O49 0.0892(17) 0.0220(9) 0.0254(10) -0.0003(8) 0.0055(10) -0.0195(10)
O50 0.0307(9) 0.0268(9) 0.0306(9) 0.0062(8) 0.0050(7) 0.0084(7)
O51 0.0229(9) 0.0177(8) 0.0740(15) 0.0004(9) -0.0024(9) 0.0020(6)
C52 0.0369(14) 0.058(2) 0.0332(15) 0.0030(14) -0.0066(11) -0.0163(14)
N53 0.0346(11) 0.0247(11) 0.0321(12) 0.0030(9) -0.0053(9) -0.0036(9)
O54 0.0799(18) 0.0420(13) 0.0650(17) -0.0260(13) -0.0047(13) -0.0061(12)
O55 0.0338(11) 0.0599(15) 0.0517(13) 0.0062(11) -0.0049(9) 0.0069(10)

loop_
_atom_type_symbol
_atom_type_description
_atom_type_scat_dispersion_real
_atom_type_scat_dispersion_imag
_atom_type_scat_source
C C 0.0181 0.0091 'International Tables Vol C Tables 4.2.6.8 and 6.1.1.4'
H H 0.0000 0.0000 'International Tables Vol C Tables 4.2.6.8 and 6.1.1.4'
Cl Cl 0.3639 0.7018 'International Tables Vol C Tables 4.2.6.8 and 6.1.1.4'
O O 0.0492 0.0322 'International Tables Vol C Tables 4.2.6.8 and 6.1.1.4'
Fe Fe -1.1336 3.1974 'International Tables Vol C Tables 4.2.6.8 and 6.1.1.4'
N N 0.0311 0.0180 'International Tables Vol C Tables 4.2.6.8 and 6.1.1.4'

loop_
_geom_angle_atom_site_label_1
_geom_angle_atom_site_label_2
_geom_angle_atom_site_label_3
_geom_angle
N22 Fe1 N2 173.89(7)
N22 Fe1 N14 96.20(7)
N2 Fe1 N14 80.49(7)
N22 Fe1 N34 80.17(7)
N2 Fe1 N34 94.61(7)
N14 Fe1 N34 89.46(7)
N22 Fe1 N9 103.01(7)
N2 Fe1 N9 80.31(7)
N14 Fe1 N9 160.77(7)
N34 Fe1 N9 93.00(7)
N22 Fe1 N29 80.62(7)
N2 Fe1 N29 104.53(7)
N14 Fe1 N29 92.07(7)
N34 Fe1 N29 160.79(7)
N9 Fe1 N29 91.82(7)
C3 N2 C7 119.99(17)
C3 N2 Fe1 119.22(14)
C7 N2 Fe1 119.71(13)
N2 C3 C4 122.67(19)
N2 C3 N8 110.88(17)
C4 C3 N8 126.40(18)
C3 C4 C5 116.37(19)
C3 C4 H4 121.8
C5 C4 H4 121.8
C4 C5 C6 122.08(19)
C4 C5 H5 119.0
C6 C5 H5 119.0
C7 C6 C5 116.99(19)
C7 C6 H6 121.5
C5 C6 H6 121.5
N2 C7 C6 121.84(18)
N2 C7 N13 110.55(17)
C6 C7 N13 127.51(19)
C12 N8 N9 111.09(17)
C12 N8 C3 132.22(18)
N9 N8 C3 116.39(16)
C10 N9 N8 105.38(17)
C10 N9 Fe1 142.49(15)
N8 N9 Fe1 112.12(13)
N9 C10 C11 110.72(19)
N9 C10 H10 124.6
C11 C10 H10 124.6
C12 C11 C10 105.86(19)
C12 C11 H11 127.1
C10 C11 H11 127.1
N8 C12 C11 106.93(18)
N8 C12 H12 126.5
C11 C12 H12 126.5
C21 N13 N14 109.93(16)
C21 N13 C7 133.79(18)
N14 N13 C7 115.65(16)
C15 N14 N13 107.57(17)
C15 N14 Fe1 138.97(15)
N13 N14 Fe1 113.29(12)
N14 C15 C16 110.46(18)
N14 C15 H15 124.8
C16 C15 H15 124.8
C17 C16 C21 120.3(2)
C17 C16 C15 133.9(2)
C21 C16 C15 105.77(18)
C18 C17 C16 117.9(2)
C18 C17 H17 121.1
C16 C17 H17 121.1
C17 C18 C19 121.3(2)
C17 C18 H18 119.4
C19 C18 H18 119.4
C20 C19 C18 122.0(2)
C20 C19 H19 119.0
C18 C19 H19 119.0
C19 C20 C21 116.6(2)
C19 C20 H20 121.7
C21 C20 H20 121.7
N13 C21 C20 131.82(19)
N13 C21 C16 106.27(18)
C20 C21 C16 121.91(19)
C23 N22 C27 120.01(17)
C23 N22 Fe1 119.47(14)
C27 N22 Fe1 120.07(14)
N22 C23 C24 122.84(19)
N22 C23 N28 111.03(17)
C24 C23 N28 126.12(19)
C23 C24 C25 116.46(19)
C23 C24 H24 121.8
C25 C24 H24 121.8
C24 C25 C26 121.90(19)
C24 C25 H25 119.1
C26 C25 H25 119.1
C27 C26 C25 117.27(19)
C27 C26 H26 121.4
C25 C26 H26 121.4
N22 C27 C26 121.42(19)
N22 C27 N33 111.03(17)
C26 C27 N33 127.51(19)
C32 N28 N29 110.99(17)
C32 N28 C23 131.98(18)
N29 N28 C23 117.03(16)
C30 N29 N28 105.60(16)
C30 N29 Fe1 142.82(15)
N28 N29 Fe1 111.57(13)
N29 C30 C31 110.49(18)
N29 C30 H30 124.8
C31 C30 H30 124.8
C32 C31 C30 106.10(18)
C32 C31 H31 126.9
C30 C31 H31 126.9
N28 C32 C31 106.81(18)
N28 C32 H32 126.6
C31 C32 H32 126.6
C41 N33 C27 134.10(18)
C41 N33 N34 109.50(16)
C27 N33 N34 115.54(17)
C35 N34 N33 107.73(17)
C35 N34 Fe1 138.41(15)
N33 N34 Fe1 113.11(13)
N34 C35 C36 110.70(18)
N34 C35 H35 124.6
C36 C35 H35 124.6
C37 C36 C41 120.62(19)
C37 C36 C35 133.4(2)
C41 C36 C35 105.97(18)
C38 C37 C36 117.9(2)
C38 C37 H37 121.1
C36 C37 H37 121.1
C37 C38 C39 121.0(2)
C37 C38 H38 119.5
C39 C38 H38 119.5
C40 C39 C38 122.2(2)
C40 C39 H39 118.9
C38 C39 H39 118.9
C39 C40 C41 116.8(2)
C39 C40 H40 121.6
C41 C40 H40 121.6
N33 C41 C40 132.4(2)
N33 C41 C36 106.08(18)
C40 C41 C36 121.53(19)
O46 Cl42 O44 110.29(13)
O46 Cl42 O45 109.21(14)
O44 Cl42 O45 109.57(14)
O46 Cl42 O43 109.72(12)
O44 Cl42 O43 109.30(11)
O45 Cl42 O43 108.73(11)
O49 Cl47 O50 109.11(12)
O49 Cl47 O48 109.58(12)
O50 Cl47 O48 110.56(12)
O49 Cl47 O51 109.53(15)
O50 Cl47 O51 108.55(11)
O48 Cl47 O51 109.49(11)
N53 C52 H52A 109.5
N53 C52 H52B 109.5
H52A C52 H52B 109.5
N53 C52 H52C 109.5
H52A C52 H52C 109.5
H52B C52 H52C 109.5
O54 N53 O55 124.0(3)
O54 N53 C52 118.3(3)
O55 N53 C52 117.7(3)

loop_
_geom_bond_atom_site_label_1
_geom_bond_atom_site_label_2
_geom_bond_distance
Fe1 N22 1.8928(17)
Fe1 N2 1.8963(17)
Fe1 N14 1.9408(17)
Fe1 N34 1.9582(18)
Fe1 N9 1.9710(18)
Fe1 N29 1.9835(18)
N2 C3 1.340(3)
N2 C7 1.341(3)
C3 C4 1.384(3)
C3 N8 1.405(3)
C4 C5 1.390(3)
C4 H4 0.9500
C5 C6 1.390(3)
C5 H5 0.9500
C6 C7 1.387(3)
C6 H6 0.9500
C7 N13 1.404(3)
N8 C12 1.357(3)
N8 N9 1.376(2)
N9 C10 1.327(3)
C10 C11 1.408(3)
C10 H10 0.9500
C11 C12 1.370(3)
C11 H11 0.9500
C12 H12 0.9500
N13 C21 1.382(3)
N13 N14 1.389(2)
N14 C15 1.317(3)
C15 C16 1.421(3)
C15 H15 0.9500
C16 C17 1.405(3)
C16 C21 1.410(3)
C17 C18 1.378(3)
C17 H17 0.9500
C18 C19 1.411(4)
C18 H18 0.9500
C19 C20 1.383(3)
C19 H19 0.9500
C20 C21 1.401(3)
C20 H20 0.9500
N22 C23 1.340(3)
N22 C27 1.346(3)
C23 C24 1.376(3)
C23 N28 1.401(3)
C24 C25 1.390(3)
C24 H24 0.9500
C25 C26 1.390(3)
C25 H25 0.9500
C26 C27 1.384(3)
C26 H26 0.9500
C27 N33 1.395(3)
N28 C32 1.362(3)
N28 N29 1.376(2)
N29 C30 1.324(3)
C30 C31 1.413(3)
C30 H30 0.9500
C31 C32 1.364(3)
C31 H31 0.9500
C32 H32 0.9500
N33 C41 1.386(3)
N33 N34 1.396(2)
N34 C35 1.306(3)
C35 C36 1.418(3)
C35 H35 0.9500
C36 C37 1.407(3)
C36 C41 1.409(3)
C37 C38 1.377(3)
C37 H37 0.9500
C38 C39 1.414(3)
C38 H38 0.9500
C39 C40 1.382(3)
C39 H39 0.9500
C40 C41 1.402(3)
C40 H40 0.9500
Cl42 O46 1.4307(18)
Cl42 O44 1.438(2)
Cl42 O45 1.440(2)
Cl42 O43 1.4439(17)
Cl47 O49 1.435(2)
Cl47 O50 1.4382(18)
Cl47 O48 1.4417(18)
Cl47 O51 1.4483(19)
C52 N53 1.474(3)
C52 H52A 0.9800
C52 H52B 0.9800
C52 H52C 0.9800
N53 O54 1.215(3)
N53 O55 1.215(3)
